data_4089414
loop_
_publ_author_name
'Das, Animesh'
'Dash, Chandrakanta'
'Celik, Mehmet Ali'
'Yousufuddin, Muhammed'
'Frenking, Gernot'
'Dias, H. V. Rasika'

_publ_section_title
;
 Tris(alkyne) and Bis(alkyne) Complexes of Coinage Metals: Synthesis and
 Characterization of (cyclooctyne)3M+(M = Cu, Ag) and (cyclooctyne)2Au+and
 Coinage Metal (M = Cu, Ag, Au) Family Group Trends
;
_journal_issue 11
_journal_name_full Organometallics
_journal_page_first 3135
_journal_paper_doi 10.1021/om400073a
_journal_volume 32
_journal_year 2013
_chemical_formula_sum 'C16 H24 Au F6 Sb'
_chemical_formula_weight 649.07
_chemical_name_common '[(cyclooctyne)2Au][SbF6]'
_space_group_IT_number 14
_space_group_name_Hall '-P 2ybc'
_space_group_name_H-M_alt 'P 1 21/c 1'
_symmetry_cell_setting monoclinic
_symmetry_space_group_name_H-M 'P 1 21/c 1'
_atom_sites_solution_hydrogens geom
_atom_sites_solution_primary direct
_atom_sites_solution_secondary difmap
_audit_creation_method SHELXL-97
_cell_angle_alpha 90.00
_cell_angle_beta 116.577(2)
_cell_angle_gamma 90.00
_cell_formula_units_Z 8
_cell_length_a 18.403(4)
_cell_length_b 12.158(2)
_cell_length_c 18.643(4)
_cell_measurement_reflns_used 6184
_cell_measurement_temperature 100(2)
_cell_measurement_theta_max 26.15
_cell_measurement_theta_min 2.44
_cell_volume 3730.5(13)
_computing_cell_refinement 'Bruker SAINT'
_computing_data_collection 'Bruker APEX2'
_computing_data_reduction 'Bruker SAINT'
_computing_molecular_graphics 'Bruker SHELXTL'
_computing_publication_material 'Bruker SHELXTL'
_computing_structure_refinement 'SHELXL-97 (Sheldrick, 2008)'
_computing_structure_solution 'SHELXS-97 (Sheldrick, 2008)'
_diffrn_ambient_temperature 100(2)
_diffrn_measured_fraction_theta_full 0.994
_diffrn_measured_fraction_theta_max 0.994
_diffrn_measurement_device_type 'Bruker APEX-II CCD'
_diffrn_measurement_method '\f and \w scans'
_diffrn_radiation_monochromator graphite
_diffrn_radiation_source 'fine-focus sealed tube'
_diffrn_radiation_type MoK\a
_diffrn_radiation_wavelength 0.71073
_diffrn_reflns_av_R_equivalents 0.0568
_diffrn_reflns_av_sigmaI/netI 0.0522
_diffrn_reflns_limit_h_max 23
_diffrn_reflns_limit_h_min -22
_diffrn_reflns_limit_k_max 15
_diffrn_reflns_limit_k_min -15
_diffrn_reflns_limit_l_max 23
_diffrn_reflns_limit_l_min -23
_diffrn_reflns_number 31297
_diffrn_reflns_theta_full 26.69
_diffrn_reflns_theta_max 26.69
_diffrn_reflns_theta_min 2.07
_exptl_absorpt_coefficient_mu 9.356
_exptl_absorpt_correction_T_max 0.8350
_exptl_absorpt_correction_T_min 0.3542
_exptl_absorpt_correction_type multi-scan
_exptl_absorpt_process_details SADABS
_exptl_crystal_colour yellow
_exptl_crystal_density_diffrn 2.311
_exptl_crystal_density_method 'not measured'
_exptl_crystal_description prism
_exptl_crystal_F_000 2432
_exptl_crystal_size_max 0.14
_exptl_crystal_size_mid 0.09
_exptl_crystal_size_min 0.02
_refine_diff_density_max 3.017
_refine_diff_density_min -1.564
_refine_diff_density_rms 0.232
_refine_ls_extinction_method none
_refine_ls_goodness_of_fit_ref 1.019
_refine_ls_hydrogen_treatment constr
_refine_ls_matrix_type full
_refine_ls_number_parameters 470
_refine_ls_number_reflns 7849
_refine_ls_number_restraints 12
_refine_ls_restrained_S_all 1.020
_refine_ls_R_factor_all 0.0592
_refine_ls_R_factor_gt 0.0409
_refine_ls_shift/su_max 0.001
_refine_ls_shift/su_mean 0.000
_refine_ls_structure_factor_coef Fsqd
_refine_ls_weighting_details 'calc w=1/[\s^2^(Fo^2^)+(0.0588P)^2^+0.0000P] where P=(Fo^2^+2Fc^2^)/3'
_refine_ls_weighting_scheme calc
_refine_ls_wR_factor_gt 0.0949
_refine_ls_wR_factor_ref 0.1043
_reflns_number_gt 6167
_reflns_number_total 7849
_reflns_threshold_expression >2sigma(I)
_cod_data_source_file om400073a_si_002.cif
_cod_data_source_block dias788_0m
_cod_depositor_comments
;
The following automatic conversions were performed:

data item '_symmetry_cell_setting' value 'Monoclinic' was changed to
'monoclinic' in accordance with the
/home/saulius/struct/COD-crude-data/automatic-downloads/DataCite-retrospective/ACS/depositions/lib/dictionaries/cif_core.dic
dictionary named 'cif_core.dic' version 2.4.2 last updated on
2011-04-26.

Automatic conversion script
Id: cif_fix_values 6909 2019-04-08 15:41:33Z antanas 
;
_cod_original_cell_volume 3730.6(13)
_cod_original_sg_symbol_H-M P2(1)/c
_cod_database_code 4089414

loop_
_symmetry_equiv_pos_as_xyz
'x, y, z'
'-x, y+1/2, -z+1/2'
'-x, -y, -z'
'x, -y-1/2, z-1/2'

loop_
_atom_site_label
_atom_site_type_symbol
_atom_site_fract_x
_atom_site_fract_y
_atom_site_fract_z
_atom_site_U_iso_or_equiv
_atom_site_adp_type
_atom_site_occupancy
_atom_site_symmetry_multiplicity
_atom_site_calc_flag
_atom_site_refinement_flags
_atom_site_disorder_assembly
_atom_site_disorder_group
Au1 Au 0.170611(18) 0.91497(2) 0.337392(17) 0.02511(9) Uani 1 1 d . . .
Sb1 Sb 0.17480(3) 0.83222(4) 0.10513(3) 0.02780(13) Uani 1 1 d . . .
F1 F 0.2152(3) 0.9347(4) 0.1889(3) 0.0379(11) Uani 1 1 d . . .
F2 F 0.2716(3) 0.7509(4) 0.1569(3) 0.0476(13) Uani 1 1 d . . .
F3 F 0.1353(4) 0.7293(4) 0.0220(3) 0.0592(16) Uani 1 1 d . . .
F4 F 0.0785(3) 0.9140(4) 0.0552(3) 0.0431(12) Uani 1 1 d . . .
F5 F 0.1292(3) 0.7516(4) 0.1614(3) 0.0427(12) Uani 1 1 d . . .
F6 F 0.2208(3) 0.9135(4) 0.0511(3) 0.0428(12) Uani 1 1 d . . .
C1 C 0.2620(4) 0.7895(6) 0.3761(4) 0.0234(16) Uani 1 1 d . . .
C2 C 0.2762(5) 0.8489(6) 0.4352(5) 0.0296(18) Uani 1 1 d . . .
C3 C 0.3233(5) 0.8820(7) 0.5187(5) 0.039(2) Uani 1 1 d . . .
H3A H 0.2959 0.8582 0.5513 0.047 Uiso 1 1 calc R . .
H3B H 0.3301 0.9628 0.5229 0.047 Uiso 1 1 calc R . .
C4 C 0.4092(6) 0.8225(8) 0.5483(5) 0.050(3) Uani 1 1 d . . .
H4A H 0.4370 0.8546 0.5184 0.061 Uiso 1 1 calc R . .
H4B H 0.4423 0.8405 0.6056 0.061 Uiso 1 1 calc R . .
C5 C 0.4088(6) 0.6986(8) 0.5394(5) 0.049(2) Uani 1 1 d . . .
H5A H 0.4577 0.6695 0.5853 0.058 Uiso 1 1 calc R . .
H5B H 0.3610 0.6698 0.5446 0.058 Uiso 1 1 calc R . .
C6 C 0.4068(5) 0.6513(7) 0.4647(5) 0.036(2) Uani 1 1 d . . .
H6A H 0.4460 0.5897 0.4805 0.044 Uiso 1 1 calc R . .
H6B H 0.4267 0.7083 0.4400 0.044 Uiso 1 1 calc R . .
C7 C 0.3256(5) 0.6090(7) 0.4003(5) 0.037(2) Uani 1 1 d . . .
H7A H 0.2922 0.5839 0.4266 0.045 Uiso 1 1 calc R . .
H7B H 0.3360 0.5443 0.3739 0.045 Uiso 1 1 calc R . .
C8 C 0.2766(5) 0.6944(7) 0.3354(5) 0.0339(19) Uani 1 1 d . . .
H8A H 0.3075 0.7174 0.3060 0.041 Uiso 1 1 calc R . .
H8B H 0.2243 0.6623 0.2965 0.041 Uiso 1 1 calc R . .
C9 C 0.0498(5) 0.9778(6) 0.2780(4) 0.0268(16) Uani 1 1 d . . .
C10 C 0.0914(4) 1.0391(6) 0.2596(4) 0.0251(16) Uani 1 1 d . . .
C11 C 0.1090(5) 1.1322(6) 0.2183(5) 0.0309(18) Uani 1 1 d . . .
H11A H 0.1509 1.1110 0.2014 0.037 Uiso 1 1 calc R . .
H11B H 0.1289 1.1965 0.2545 0.037 Uiso 1 1 calc R . .
C12 C 0.0286(5) 1.1600(6) 0.1446(5) 0.0294(17) Uani 1 1 d . . .
H12A H 0.0361 1.2289 0.1205 0.035 Uiso 1 1 calc R . .
H12B H 0.0164 1.1008 0.1044 0.035 Uiso 1 1 calc R . .
C13 C -0.0449(5) 1.1741(6) 0.1617(5) 0.0289(17) Uani 1 1 d . . .
H13A H -0.0811 1.2303 0.1243 0.035 Uiso 1 1 calc R . .
H13B H -0.0253 1.2038 0.2167 0.035 Uiso 1 1 calc R . .
C14 C -0.0962(5) 1.0702(7) 0.1547(5) 0.0317(18) Uani 1 1 d . . .
H14A H -0.1535 1.0870 0.1175 0.038 Uiso 1 1 calc R . .
H14B H -0.0782 1.0112 0.1297 0.038 Uiso 1 1 calc R . .
C15 C -0.0936(4) 1.0247(6) 0.2328(4) 0.0280(17) Uani 1 1 d . . .
H15A H -0.1471 0.9921 0.2207 0.034 Uiso 1 1 calc R . .
H15B H -0.0844 1.0865 0.2705 0.034 Uiso 1 1 calc R . .
C16 C -0.0274(5) 0.9372(6) 0.2746(6) 0.037(2) Uani 1 1 d . . .
H16A H -0.0208 0.9235 0.3295 0.044 Uiso 1 1 calc R . .
H16B H -0.0431 0.8673 0.2443 0.044 Uiso 1 1 calc R . .
Au2 Au 0.307913(18) 0.15304(2) 0.160987(17) 0.02594(9) Uani 1 1 d . . .
Sb2 Sb 0.32344(3) 0.24652(4) 0.41825(3) 0.02612(13) Uani 1 1 d . . .
F7 F 0.2296(3) 0.3317(4) 0.3647(3) 0.0486(13) Uani 1 1 d . A .
F8 F 0.4165(3) 0.1590(4) 0.4715(3) 0.0399(12) Uani 1 1 d . A .
F9 F 0.3290(15) 0.2830(19) 0.5181(11) 0.054(6) Uani 0.44(2) 1 d P A 1
F10 F 0.3283(11) 0.2253(16) 0.3227(8) 0.059(5) Uani 0.44(2) 1 d PU A 1
F11 F 0.2629(10) 0.1319(12) 0.4074(10) 0.052(5) Uani 0.44(2) 1 d PU A 1
F12 F 0.3970(7) 0.3720(10) 0.4357(14) 0.054(6) Uani 0.44(2) 1 d P A 1
F9A F 0.3475(12) 0.3308(14) 0.5056(11) 0.074(6) Uani 0.56(2) 1 d P A 2
F10A F 0.2890(8) 0.1503(14) 0.3273(7) 0.081(7) Uani 0.56(2) 1 d P A 2
F11A F 0.2661(9) 0.1474(10) 0.4557(13) 0.071(5) Uani 0.56(2) 1 d P A 2
F12A F 0.3716(10) 0.3321(15) 0.3748(13) 0.091(7) Uani 0.56(2) 1 d P A 2
C17 C 0.4210(4) 0.0699(5) 0.1966(4) 0.0212(15) Uani 1 1 d . . .
C18 C 0.3976(5) 0.0421(6) 0.2458(4) 0.0259(16) Uani 1 1 d . . .
C19 C 0.4002(5) -0.0173(6) 0.3158(5) 0.0293(17) Uani 1 1 d . . .
H19A H 0.3446 -0.0380 0.3063 0.035 Uiso 1 1 calc R . .
H19B H 0.4243 0.0300 0.3641 0.035 Uiso 1 1 calc R . .
C20 C 0.4527(5) -0.1213(6) 0.3281(5) 0.0321(18) Uani 1 1 d . . .
H20A H 0.4621 -0.1556 0.3798 0.039 Uiso 1 1 calc R . .
H20B H 0.4213 -0.1745 0.2851 0.039 Uiso 1 1 calc R . .
C21 C 0.5353(4) -0.1028(6) 0.3284(4) 0.0264(16) Uani 1 1 d . . .
H21A H 0.5734 -0.1592 0.3637 0.032 Uiso 1 1 calc R . .
H21B H 0.5561 -0.0303 0.3532 0.032 Uiso 1 1 calc R . .
C22 C 0.5380(5) -0.1063(6) 0.2473(5) 0.0313(18) Uani 1 1 d . . .
H22A H 0.4858 -0.1371 0.2071 0.038 Uiso 1 1 calc R . .
H22B H 0.5813 -0.1584 0.2521 0.038 Uiso 1 1 calc R . .
C23 C 0.5528(5) 0.0032(7) 0.2139(6) 0.040(2) Uani 1 1 d . . .
H23A H 0.5862 0.0514 0.2597 0.049 Uiso 1 1 calc R . .
H23B H 0.5849 -0.0124 0.1843 0.049 Uiso 1 1 calc R . .
C24 C 0.4759(5) 0.0667(6) 0.1581(5) 0.0290(18) Uani 1 1 d . . .
H24A H 0.4903 0.1423 0.1494 0.035 Uiso 1 1 calc R . .
H24B H 0.4488 0.0294 0.1054 0.035 Uiso 1 1 calc R . .
C25 C 0.2253(4) 0.2897(6) 0.1203(4) 0.0244(16) Uani 1 1 d . . .
C26 C 0.1914(4) 0.2154(5) 0.0715(4) 0.0240(16) Uani 1 1 d . . .
C27 C 0.1307(5) 0.1649(6) 0.0000(4) 0.0267(16) Uani 1 1 d . . .
H27A H 0.0915 0.1238 0.0128 0.032 Uiso 1 1 calc R . .
H27B H 0.1567 0.1125 -0.0220 0.032 Uiso 1 1 calc R . .
C28 C 0.0860(5) 0.2558(6) -0.0624(4) 0.0284(17) Uani 1 1 d . . .
H28A H 0.1226 0.2825 -0.0846 0.034 Uiso 1 1 calc R . .
H28B H 0.0380 0.2225 -0.1071 0.034 Uiso 1 1 calc R . .
C29 C 0.0576(5) 0.3547(6) -0.0310(5) 0.0297(17) Uani 1 1 d . . .
H29A H 0.0410 0.3276 0.0095 0.036 Uiso 1 1 calc R . .
H29B H 0.0084 0.3848 -0.0762 0.036 Uiso 1 1 calc R . .
C30 C 0.1176(5) 0.4507(6) 0.0070(4) 0.0300(18) Uani 1 1 d . . .
H30A H 0.0892 0.5200 -0.0179 0.036 Uiso 1 1 calc R . .
H30B H 0.1629 0.4419 -0.0075 0.036 Uiso 1 1 calc R . .
C31 C 0.1547(5) 0.4638(6) 0.1002(4) 0.0293(17) Uani 1 1 d . . .
H31A H 0.1630 0.5432 0.1132 0.035 Uiso 1 1 calc R . .
H31B H 0.1145 0.4369 0.1177 0.035 Uiso 1 1 calc R . .
C32 C 0.2345(5) 0.4048(6) 0.1487(5) 0.0328(19) Uani 1 1 d . . .
H32A H 0.2788 0.4412 0.1415 0.039 Uiso 1 1 calc R . .
H32B H 0.2480 0.4066 0.2064 0.039 Uiso 1 1 calc R . .

loop_
_atom_site_aniso_label
_atom_site_aniso_U_11
_atom_site_aniso_U_22
_atom_site_aniso_U_33
_atom_site_aniso_U_23
_atom_site_aniso_U_13
_atom_site_aniso_U_12
Au1 0.02690(17) 0.02191(16) 0.02685(16) 0.00493(11) 0.01233(13) 0.00216(11)
Sb1 0.0374(3) 0.0184(3) 0.0240(3) -0.0003(2) 0.0105(2) -0.0009(2)
F1 0.045(3) 0.037(3) 0.038(3) -0.015(2) 0.024(2) -0.009(2)
F2 0.055(3) 0.050(3) 0.037(3) 0.008(2) 0.021(3) 0.021(3)
F3 0.100(5) 0.023(3) 0.035(3) -0.004(2) 0.013(3) -0.002(3)
F4 0.040(3) 0.031(3) 0.049(3) 0.012(2) 0.011(2) 0.007(2)
F5 0.047(3) 0.036(3) 0.038(3) 0.012(2) 0.013(2) -0.009(2)
F6 0.058(3) 0.038(3) 0.040(3) 0.007(2) 0.029(3) 0.002(2)
C1 0.015(3) 0.024(4) 0.026(4) 0.008(3) 0.005(3) 0.000(3)
C2 0.029(4) 0.017(4) 0.031(4) 0.013(3) 0.003(3) 0.003(3)
C3 0.049(5) 0.024(4) 0.034(5) -0.002(3) 0.010(4) -0.003(4)
C4 0.053(6) 0.046(6) 0.030(5) 0.007(4) -0.001(4) -0.003(5)
C5 0.043(5) 0.055(6) 0.042(5) -0.001(5) 0.013(4) 0.009(5)
C6 0.035(5) 0.036(5) 0.045(5) 0.019(4) 0.025(4) 0.012(4)
C7 0.041(5) 0.027(4) 0.048(5) 0.013(4) 0.024(4) 0.010(4)
C8 0.043(5) 0.033(4) 0.033(4) 0.010(4) 0.024(4) 0.008(4)
C9 0.032(4) 0.016(4) 0.031(4) 0.003(3) 0.013(4) 0.006(3)
C10 0.023(4) 0.022(4) 0.026(4) 0.005(3) 0.007(3) 0.007(3)
C11 0.037(5) 0.024(4) 0.038(5) 0.006(3) 0.022(4) 0.000(3)
C12 0.038(5) 0.027(4) 0.033(4) 0.010(3) 0.024(4) 0.011(3)
C13 0.038(5) 0.025(4) 0.027(4) -0.004(3) 0.018(4) 0.009(3)
C14 0.029(4) 0.038(5) 0.026(4) -0.008(3) 0.011(4) 0.004(4)
C15 0.019(4) 0.029(4) 0.031(4) -0.006(3) 0.007(3) -0.006(3)
C16 0.044(5) 0.018(4) 0.060(6) 0.007(4) 0.035(5) -0.001(3)
Au2 0.02896(17) 0.01799(15) 0.03067(17) 0.00181(11) 0.01317(13) 0.00201(11)
Sb2 0.0332(3) 0.0268(3) 0.0209(3) 0.0034(2) 0.0143(2) 0.0069(2)
F7 0.048(3) 0.048(3) 0.046(3) 0.007(2) 0.018(3) 0.025(3)
F8 0.032(3) 0.044(3) 0.036(3) 0.007(2) 0.010(2) 0.011(2)
F9 0.081(13) 0.068(15) 0.023(7) 0.001(9) 0.034(8) 0.021(11)
F10 0.082(9) 0.075(10) 0.031(6) -0.001(6) 0.036(6) 0.022(7)
F11 0.043(7) 0.036(6) 0.053(8) 0.013(6) 0.001(6) -0.006(5)
F12 0.013(6) 0.032(7) 0.100(15) 0.025(8) 0.010(7) -0.003(5)
F9A 0.088(12) 0.055(11) 0.052(11) -0.036(8) 0.007(8) 0.003(8)
F10A 0.051(8) 0.093(12) 0.057(8) -0.045(7) -0.014(6) 0.042(8)
F11A 0.069(8) 0.043(7) 0.135(15) 0.037(8) 0.078(10) 0.016(6)
F12A 0.083(11) 0.098(13) 0.115(15) 0.065(12) 0.065(11) 0.011(10)
C17 0.028(4) 0.013(3) 0.021(4) 0.003(3) 0.009(3) 0.001(3)
C18 0.031(4) 0.015(3) 0.032(4) -0.002(3) 0.016(4) 0.004(3)
C19 0.031(4) 0.031(4) 0.034(4) 0.004(3) 0.022(4) 0.001(3)
C20 0.037(5) 0.028(4) 0.031(4) 0.010(3) 0.015(4) -0.005(4)
C21 0.025(4) 0.017(4) 0.028(4) 0.001(3) 0.003(3) 0.000(3)
C22 0.040(5) 0.021(4) 0.036(4) 0.012(3) 0.020(4) 0.015(3)
C23 0.044(5) 0.032(5) 0.063(6) 0.016(4) 0.039(5) 0.010(4)
C24 0.050(5) 0.016(4) 0.033(4) 0.006(3) 0.029(4) 0.007(3)
C25 0.018(4) 0.022(4) 0.029(4) 0.006(3) 0.006(3) 0.007(3)
C26 0.028(4) 0.008(3) 0.037(4) 0.006(3) 0.015(3) 0.004(3)
C27 0.030(4) 0.020(4) 0.034(4) -0.003(3) 0.018(4) -0.001(3)
C28 0.037(4) 0.025(4) 0.022(4) -0.001(3) 0.012(3) 0.000(3)
C29 0.032(4) 0.020(4) 0.035(4) 0.002(3) 0.012(4) 0.010(3)
C30 0.039(5) 0.019(4) 0.028(4) 0.005(3) 0.012(4) 0.009(3)
C31 0.042(5) 0.017(4) 0.028(4) -0.002(3) 0.015(4) 0.004(3)
C32 0.042(5) 0.020(4) 0.029(4) -0.006(3) 0.009(4) -0.001(3)

loop_
_atom_type_symbol
_atom_type_description
_atom_type_scat_dispersion_real
_atom_type_scat_dispersion_imag
_atom_type_scat_source
C C 0.0033 0.0016 'International Tables Vol C Tables 4.2.6.8 and 6.1.1.4'
H H 0.0000 0.0000 'International Tables Vol C Tables 4.2.6.8 and 6.1.1.4'
F F 0.0171 0.0103 'International Tables Vol C Tables 4.2.6.8 and 6.1.1.4'
Sb Sb -0.5866 1.5461 'International Tables Vol C Tables 4.2.6.8 and 6.1.1.4'
Au Au -2.0133 8.8022 'International Tables Vol C Tables 4.2.6.8 and 6.1.1.4'

loop_
_geom_angle_atom_site_label_1
_geom_angle_atom_site_label_2
_geom_angle_atom_site_label_3
_geom_angle
C9 Au1 C2 156.3(3)
C9 Au1 C1 155.3(3)
C2 Au1 C1 33.8(3)
C9 Au1 C10 33.1(3)
C2 Au1 C10 157.3(3)
C1 Au1 C10 157.1(3)
F6 Sb1 F3 90.5(2)
F6 Sb1 F1 89.5(2)
F3 Sb1 F1 179.6(3)
F6 Sb1 F4 90.4(2)
F3 Sb1 F4 90.7(2)
F1 Sb1 F4 89.7(2)
F6 Sb1 F2 90.0(2)
F3 Sb1 F2 90.1(2)
F1 Sb1 F2 89.5(2)
F4 Sb1 F2 179.1(2)
F6 Sb1 F5 179.0(2)
F3 Sb1 F5 90.5(2)
F1 Sb1 F5 89.5(2)
F4 Sb1 F5 89.7(2)
F2 Sb1 F5 89.9(2)
C2 C1 C8 154.0(7)
C2 C1 Au1 73.0(5)
C8 C1 Au1 133.0(5)
C1 C2 C3 153.4(8)
C1 C2 Au1 73.3(5)
C3 C2 Au1 133.3(6)
C2 C3 C4 105.5(7)
C2 C3 H3A 110.6
C4 C3 H3A 110.6
C2 C3 H3B 110.6
C4 C3 H3B 110.6
H3A C3 H3B 108.8
C5 C4 C3 117.2(8)
C5 C4 H4A 108.0
C3 C4 H4A 108.0
C5 C4 H4B 108.0
C3 C4 H4B 108.0
H4A C4 H4B 107.2
C6 C5 C4 118.9(8)
C6 C5 H5A 107.6
C4 C5 H5A 107.6
C6 C5 H5B 107.6
C4 C5 H5B 107.6
H5A C5 H5B 107.0
C5 C6 C7 118.1(7)
C5 C6 H6A 107.8
C7 C6 H6A 107.8
C5 C6 H6B 107.8
C7 C6 H6B 107.8
H6A C6 H6B 107.1
C6 C7 C8 114.4(7)
C6 C7 H7A 108.7
C8 C7 H7A 108.7
C6 C7 H7B 108.7
C8 C7 H7B 108.7
H7A C7 H7B 107.6
C1 C8 C7 107.6(6)
C1 C8 H8A 110.2
C7 C8 H8A 110.2
C1 C8 H8B 110.2
C7 C8 H8B 110.2
H8A C8 H8B 108.5
C10 C9 C16 154.4(7)
C10 C9 Au1 74.1(5)
C16 C9 Au1 131.4(5)
C9 C10 C11 157.0(7)
C9 C10 Au1 72.7(5)
C11 C10 Au1 130.3(5)
C10 C11 C12 106.5(6)
C10 C11 H11A 110.4
C12 C11 H11A 110.4
C10 C11 H11B 110.4
C12 C11 H11B 110.4
H11A C11 H11B 108.6
C13 C12 C11 115.2(6)
C13 C12 H12A 108.5
C11 C12 H12A 108.5
C13 C12 H12B 108.5
C11 C12 H12B 108.5
H12A C12 H12B 107.5
C12 C13 C14 117.0(6)
C12 C13 H13A 108.0
C14 C13 H13A 108.0
C12 C13 H13B 108.0
C14 C13 H13B 108.0
H13A C13 H13B 107.3
C15 C14 C13 117.0(6)
C15 C14 H14A 108.0
C13 C14 H14A 108.0
C15 C14 H14B 108.0
C13 C14 H14B 108.0
H14A C14 H14B 107.3
C14 C15 C16 114.2(6)
C14 C15 H15A 108.7
C16 C15 H15A 108.7
C14 C15 H15B 108.7
C16 C15 H15B 108.7
H15A C15 H15B 107.6
C9 C16 C15 108.6(6)
C9 C16 H16A 110.0
C15 C16 H16A 110.0
C9 C16 H16B 110.0
C15 C16 H16B 110.0
H16A C16 H16B 108.4
C17 Au2 C25 156.0(3)
C17 Au2 C18 33.0(3)
C25 Au2 C18 157.7(3)
C17 Au2 C26 153.0(3)
C25 Au2 C26 33.1(3)
C18 Au2 C26 160.2(3)
F11 Sb2 F12A 147.1(8)
F11 Sb2 F9A 116.5(8)
F12A Sb2 F9A 96.2(8)
F11 Sb2 F10 94.6(8)
F12A Sb2 F10 52.6(8)
F9A Sb2 F10 148.7(8)
F11 Sb2 F9 93.0(8)
F12A Sb2 F9 119.9(8)
F9A Sb2 F9 23.8(6)
F10 Sb2 F9 172.3(8)
F11 Sb2 F7 89.5(5)
F12A Sb2 F7 87.8(5)
F9A Sb2 F7 87.9(6)
F10 Sb2 F7 89.6(5)
F9 Sb2 F7 91.5(7)
F11 Sb2 F8 89.6(5)
F12A Sb2 F8 92.9(5)
F9A Sb2 F8 92.7(6)
F10 Sb2 F8 90.3(5)
F9 Sb2 F8 88.7(7)
F7 Sb2 F8 179.1(2)
F11 Sb2 F10A 57.9(7)
F12A Sb2 F10A 89.4(8)
F9A Sb2 F10A 174.1(7)
F10 Sb2 F10A 36.8(6)
F9 Sb2 F10A 150.8(8)
F7 Sb2 F10A 90.3(3)
F8 Sb2 F10A 89.1(3)
F11 Sb2 F11A 27.7(5)
F12A Sb2 F11A 174.7(7)
F9A Sb2 F11A 88.9(7)
F10 Sb2 F11A 122.3(8)
F9 Sb2 F11A 65.3(8)
F7 Sb2 F11A 90.9(4)
F8 Sb2 F11A 88.4(4)
F10A Sb2 F11A 85.5(7)
F11 Sb2 F12 176.8(6)
F12A Sb2 F12 34.5(6)
F9A Sb2 F12 62.4(8)
F10 Sb2 F12 86.6(8)
F9 Sb2 F12 85.7(8)
F7 Sb2 F12 93.5(4)
F8 Sb2 F12 87.4(4)
F10A Sb2 F12 123.3(8)
F11A Sb2 F12 150.8(7)
C18 C17 C24 154.6(7)
C18 C17 Au2 75.1(5)
C24 C17 Au2 130.1(5)
C17 C18 C19 156.5(8)
C17 C18 Au2 71.9(5)
C19 C18 Au2 131.5(5)
C18 C19 C20 107.7(6)
C18 C19 H19A 110.2
C20 C19 H19A 110.2
C18 C19 H19B 110.2
C20 C19 H19B 110.2
H19A C19 H19B 108.5
C21 C20 C19 115.6(6)
C21 C20 H20A 108.4
C19 C20 H20A 108.4
C21 C20 H20B 108.4
C19 C20 H20B 108.4
H20A C20 H20B 107.4
C20 C21 C22 117.4(6)
C20 C21 H21A 107.9
C22 C21 H21A 107.9
C20 C21 H21B 107.9
C22 C21 H21B 107.9
H21A C21 H21B 107.2
C21 C22 C23 117.5(7)
C21 C22 H22A 107.9
C23 C22 H22A 107.9
C21 C22 H22B 107.9
C23 C22 H22B 107.9
H22A C22 H22B 107.2
C24 C23 C22 115.4(7)
C24 C23 H23A 108.4
C22 C23 H23A 108.4
C24 C23 H23B 108.4
C22 C23 H23B 108.4
H23A C23 H23B 107.5
C17 C24 C23 107.9(6)
C17 C24 H24A 110.1
C23 C24 H24A 110.1
C17 C24 H24B 110.1
C23 C24 H24B 110.1
H24A C24 H24B 108.4
C26 C25 C32 153.6(7)
C26 C25 Au2 74.8(5)
C32 C25 Au2 131.0(5)
C25 C26 C27 157.2(7)
C25 C26 Au2 72.0(5)
C27 C26 Au2 130.6(5)
C26 C27 C28 108.8(6)
C26 C27 H27A 109.9
C28 C27 H27A 109.9
C26 C27 H27B 109.9
C28 C27 H27B 109.9
H27A C27 H27B 108.3
C29 C28 C27 115.6(6)
C29 C28 H28A 108.4
C27 C28 H28A 108.4
C29 C28 H28B 108.4
C27 C28 H28B 108.4
H28A C28 H28B 107.4
C28 C29 C30 118.3(7)
C28 C29 H29A 107.7
C30 C29 H29A 107.7
C28 C29 H29B 107.7
C30 C29 H29B 107.7
H29A C29 H29B 107.1
C29 C30 C31 117.0(6)
C29 C30 H30A 108.1
C31 C30 H30A 108.1
C29 C30 H30B 108.1
C31 C30 H30B 108.1
H30A C30 H30B 107.3
C32 C31 C30 116.1(6)
C32 C31 H31A 108.3
C30 C31 H31A 108.3
C32 C31 H31B 108.3
C30 C31 H31B 108.3
H31A C31 H31B 107.4
C25 C32 C31 108.0(6)
C25 C32 H32A 110.1
C31 C32 H32A 110.1
C25 C32 H32B 110.1
C31 C32 H32B 110.1
H32A C32 H32B 108.4

loop_
_geom_bond_atom_site_label_1
_geom_bond_atom_site_label_2
_geom_bond_distance
Au1 C9 2.133(7)
Au1 C2 2.139(7)
Au1 C1 2.143(7)
Au1 C10 2.148(7)
Sb1 F6 1.862(5)
Sb1 F3 1.867(5)
Sb1 F1 1.872(4)
Sb1 F4 1.877(5)
Sb1 F2 1.883(5)
Sb1 F5 1.885(4)
C1 C2 1.243(11)
C1 C8 1.472(11)
C2 C3 1.459(11)
C3 C4 1.596(13)
C3 H3A 0.9900
C3 H3B 0.9900
C4 C5 1.515(13)
C4 H4A 0.9900
C4 H4B 0.9900
C5 C6 1.490(12)
C5 H5A 0.9900
C5 H5B 0.9900
C6 C7 1.527(12)
C6 H6A 0.9900
C6 H6B 0.9900
C7 C8 1.543(10)
C7 H7A 0.9900
C7 H7B 0.9900
C8 H8A 0.9900
C8 H8B 0.9900
C9 C10 1.221(10)
C9 C16 1.479(11)
C10 C11 1.484(10)
C11 C12 1.540(10)
C11 H11A 0.9900
C11 H11B 0.9900
C12 C13 1.530(10)
C12 H12A 0.9900
C12 H12B 0.9900
C13 C14 1.548(11)
C13 H13A 0.9900
C13 H13B 0.9900
C14 C15 1.539(11)
C14 H14A 0.9900
C14 H14B 0.9900
C15 C16 1.540(10)
C15 H15A 0.9900
C15 H15B 0.9900
C16 H16A 0.9900
C16 H16B 0.9900
Au2 C17 2.135(7)
Au2 C25 2.149(7)
Au2 C18 2.170(7)
Au2 C26 2.181(7)
Sb2 F11 1.739(15)
Sb2 F12A 1.779(11)
Sb2 F9A 1.804(16)
Sb2 F10 1.840(11)
Sb2 F9 1.872(17)
Sb2 F7 1.873(5)
Sb2 F8 1.878(4)
Sb2 F10A 1.919(10)
Sb2 F11A 1.928(11)
Sb2 F12 1.968(11)
C17 C18 1.222(10)
C17 C24 1.479(10)
C18 C19 1.473(10)
C19 C20 1.545(11)
C19 H19A 0.9900
C19 H19B 0.9900
C20 C21 1.534(11)
C20 H20A 0.9900
C20 H20B 0.9900
C21 C22 1.537(10)
C21 H21A 0.9900
C21 H21B 0.9900
C22 C23 1.545(10)
C22 H22A 0.9900
C22 H22B 0.9900
C23 C24 1.537(11)
C23 H23A 0.9900
C23 H23B 0.9900
C24 H24A 0.9900
C24 H24B 0.9900
C25 C26 1.235(10)
C25 C32 1.479(10)
C26 C27 1.438(10)
C27 C28 1.548(10)
C27 H27A 0.9900
C27 H27B 0.9900
C28 C29 1.527(10)
C28 H28A 0.9900
C28 H28B 0.9900
C29 C30 1.543(10)
C29 H29A 0.9900
C29 H29B 0.9900
C30 C31 1.565(10)
C30 H30A 0.9900
C30 H30B 0.9900
C31 C32 1.516(10)
C31 H31A 0.9900
C31 H31B 0.9900
C32 H32A 0.9900
C32 H32B 0.9900
